data_4108101
loop_
_publ_author_name
'Paz Vaqueiro'
'M. Lucia Romero'

_publ_contact_author_address
; 
 Department of Chemistry, 
 Heriot-Watt University,  
 Edinburgh, EH14 4AS, UK. 
;
_publ_contact_author_email chepv@hw.ac.uk
_publ_contact_author_fax '+44 1314512180'
_publ_contact_author_name 'Paz Vaqueiro'
_publ_contact_author_phone '+44 1314513759'
_publ_section_title
;
 Gallium-Sulfide Supertetrahedral Clusters as Building Blocks of Covalent
 Organic-Inorganic Networks
;
_journal_name_full 'Journal of the American Chemical Society'
_journal_page_first 9630
_journal_page_last 9631
_journal_paper_doi 10.1021/ja801619e
_journal_volume 130
_journal_year 2008
_chemical_formula_moiety 'C24 H26 Ga10 N4 S16'
_chemical_formula_sum 'C24 H26 Ga10 N4 S16'
_chemical_formula_weight 1580.75
_space_group_IT_number 54
_symmetry_cell_setting orthorhombic
_symmetry_space_group_name_Hall '-P 2a 2ac'
_symmetry_space_group_name_H-M 'P c c a'
_atom_sites_solution_hydrogens geom
_atom_sites_solution_primary direct
_audit_creation_date 08-01-30
_audit_creation_method CRYSTALS_ver_12.51
_cell_angle_alpha 90
_cell_angle_beta 90
_cell_angle_gamma 90
_cell_formula_units_Z 8
_cell_length_a 37.4329(14)
_cell_length_b 19.7762(8)
_cell_length_c 18.5622(7)
_cell_measurement_reflns_used 0
_cell_measurement_temperature 100
_cell_measurement_theta_max 0
_cell_measurement_theta_min 0
_cell_volume 13741.2(9)
_computing_cell_refinement 'APEX 2 (Bruker, 2005)'
_computing_data_collection 'APEX 2 (Bruker, 2005)'
_computing_data_reduction 'APEX 2 (Bruker, 2005)'
_computing_molecular_graphics 'ATOMS (Dowty, 2000)'
_computing_publication_material 'CRYSTALS (Betteridge et al., 2003)'
_computing_structure_refinement 'CRYSTALS (Betteridge et al., 2003)'
_computing_structure_solution 'SIR92 (Altomare et al., 1994)'
_diffrn_ambient_temperature 100
_diffrn_measured_fraction_theta_full 1.000
_diffrn_measured_fraction_theta_max 0.995
_diffrn_measurement_device_type
;
Bruker-Nonius APEX-2 CCD area-detector diffractometer
;
_diffrn_measurement_method \w/2\q
_diffrn_radiation_monochromator graphite
_diffrn_radiation_type 'Mo K\a'
_diffrn_radiation_wavelength 0.71073
_diffrn_reflns_av_R_equivalents 0.051
_diffrn_reflns_limit_h_max 47
_diffrn_reflns_limit_h_min -53
_diffrn_reflns_limit_k_max 28
_diffrn_reflns_limit_k_min -28
_diffrn_reflns_limit_l_max 23
_diffrn_reflns_limit_l_min -26
_diffrn_reflns_number 156171
_diffrn_reflns_theta_full 29.850
_diffrn_reflns_theta_max 30.459
_diffrn_reflns_theta_min 1.030
_diffrn_standards_number 0
_exptl_absorpt_coefficient_mu 4.360
_exptl_absorpt_correction_T_max 0.647
_exptl_absorpt_correction_T_min 0.337
_exptl_absorpt_correction_type multi-scan
_exptl_absorpt_process_details 'Bruker SADABS'
_exptl_crystal_colour colourless
_exptl_crystal_density_diffrn 1.528
_exptl_crystal_description plate
_exptl_crystal_F_000 6112
_exptl_crystal_size_max 0.28
_exptl_crystal_size_mid 0.24
_exptl_crystal_size_min 0.1
_refine_diff_density_max 1.19
_refine_diff_density_min -1.05
_refine_ls_extinction_method none
_refine_ls_goodness_of_fit_ref 1.0998
_refine_ls_hydrogen_treatment noref
_refine_ls_matrix_type full
_refine_ls_number_parameters 347
_refine_ls_number_reflns 6921
_refine_ls_number_restraints 17
_refine_ls_R_factor_all 0.1341
_refine_ls_R_factor_gt 0.0424
_refine_ls_shift/su_max 0.000609
_refine_ls_structure_factor_coef F
_refine_ls_weighting_details
;
 Method, part 1, Chebychev polynomial, (Watkin, 1994, Prince, 1982) 
 [weight] = 1.0/[A~0~*T~0~(x)+A~1~*T~1~(x) ... +A~n-1~]*T~n-1~(x)] 
 where A~i~ are the Chebychev coefficients listed below and x= Fcalc/Fmax 
 Method = Robust Weighting (Prince, 1982) 
 W = [weight] * [1-(deltaF/6*sigmaF)^2^]^2^ 
 A~i~ are: 
 0.410 0.365 0.327 0.119 0.796E-01 
;
_refine_ls_weighting_scheme calc
_refine_ls_wR_factor_all 0.1155
_refine_ls_wR_factor_gt 0.0448
_refine_ls_wR_factor_ref 0.0448
_reflns_limit_h_max 53
_reflns_limit_h_min 0
_reflns_limit_k_max 28
_reflns_limit_k_min 0
_reflns_limit_l_max 26
_reflns_limit_l_min 0
_reflns_number_gt 6921
_reflns_number_total 20783
_reflns_threshold_expression I>2.00u(I)
_oxford_diffrn_Wilson_B_factor 2.05
_oxford_diffrn_Wilson_scale 3073.99
_oxford_refine_ls_scale 0.02558(3)
_oxford_structure_analysis_title 'Orth2 in Pcca'
_cod_data_source_file ja801619e-file003.cif
_cod_data_source_block CRYSTALS_cif
_cod_original_sg_symbol_H-M 'P c c a '
_cod_database_code 4108101

loop_
_symmetry_equiv_pos_as_xyz
x,y,z
-x,-y,-z
-x+1/2,y,z+1/2
x+1/2,-y,-z+1/2
x,-y,z+1/2
-x,y,-z+1/2
-x+1/2,-y,z
x+1/2,y,-z

loop_
_atom_site_label
_atom_site_type_symbol
_atom_site_fract_x
_atom_site_fract_y
_atom_site_fract_z
_atom_site_U_iso_or_equiv
_atom_site_occupancy
_atom_site_adp_type
_atom_site_refinement_flags_adp
Ga1 Ga 0.04982(2) 0.37119(5) 0.41561(5) 0.0351 1.0000 Uani .
Ga2 Ga 0.05799(2) 0.21813(4) 0.50431(5) 0.0276 1.0000 Uani .
Ga3 Ga 0.12870(2) 0.35352(4) 0.50933(5) 0.0324 1.0000 Uani .
Ga4 Ga 0.10940(2) 0.26220(4) 0.33310(5) 0.0284 1.0000 Uani .
Ga5 Ga 0.07951(2) 0.06393(5) 0.58391(5) 0.0319 1.0000 Uani .
Ga6 Ga 0.12526(2) 0.09352(4) 0.42563(5) 0.0276 1.0000 Uani .
Ga7 Ga 0.14535(2) 0.18529(4) 0.60132(5) 0.0296 1.0000 Uani .
Ga8 Ga 0.17204(2) 0.14541(5) 0.27408(5) 0.0371 1.0000 Uani .
Ga9 Ga 0.19626(2) 0.23006(4) 0.43074(5) 0.0327 1.0000 Uani .
Ga10 Ga 0.20818(3) 0.31276(5) 0.59371(6) 0.0412 1.0000 Uani U
S11 S 0.01660(5) 0.29573(11) 0.47711(12) 0.0336 1.0000 Uani .
S12 S 0.06760(6) 0.33802(11) 0.30547(12) 0.0353 1.0000 Uani .
S13 S 0.08842(6) 0.43277(11) 0.48092(13) 0.0418 1.0000 Uani .
S14 S 0.03233(5) 0.13238(11) 0.56419(11) 0.0346 1.0000 Uani .
S15 S 0.08291(5) 0.17522(9) 0.39870(10) 0.0252 1.0000 Uani .
S16 S 0.13293(6) 0.22134(12) 0.23169(12) 0.0394 1.0000 Uani .
S17 S 0.10229(5) 0.26649(10) 0.57516(11) 0.0299 1.0000 Uani .
S18 S 0.15391(5) 0.31183(10) 0.40329(11) 0.0314 1.0000 Uani .
S19 S 0.17093(6) 0.40048(11) 0.57822(15) 0.0458 1.0000 Uani .
S20 S 0.10057(6) 0.00904(10) 0.48714(12) 0.0357 1.0000 Uani .
S21 S 0.14844(6) 0.05145(11) 0.32373(12) 0.0362 1.0000 Uani .
S22 S 0.11998(6) 0.10082(11) 0.66432(12) 0.0349 1.0000 Uani .
S23 S 0.16992(5) 0.14258(9) 0.49578(12) 0.0289 1.0000 Uani .
S24 S 0.22061(6) 0.18762(12) 0.33016(13) 0.0408 1.0000 Uani .
S25 S 0.18871(6) 0.23155(11) 0.66906(13) 0.0381 1.0000 Uani .
S26 S 0.23926(6) 0.27693(13) 0.49709(15) 0.0472 1.0000 Uani .
N27 N 0.01212(18) 0.4407(4) 0.3867(4) 0.0370(16) 1.0000 Uiso .
C28 C 0.0132(3) 0.5062(5) 0.4108(6) 0.051(2) 1.0000 Uiso .
C29 C -0.0126(3) 0.5531(6) 0.3881(6) 0.056(3) 1.0000 Uiso .
C30 C -0.0393(3) 0.5346(5) 0.3413(5) 0.046(2) 1.0000 Uiso .
C31 C -0.0395(3) 0.4672(6) 0.3183(6) 0.056(3) 1.0000 Uiso .
C32 C -0.0132(3) 0.4235(5) 0.3404(6) 0.049(2) 1.0000 Uiso .
C33 C -0.0671(3) 0.5832(6) 0.3150(7) 0.069(3) 1.0000 Uiso .
N34 N 0.2494(2) 0.3573(5) 0.6462(5) 0.0570(16) 1.0000 Uiso U
C35 C 0.2658(3) 0.3312(6) 0.7012(6) 0.0587(18) 1.0000 Uiso U
C36 C 0.2974(3) 0.3563(6) 0.7292(7) 0.0652(19) 1.0000 Uiso U
C37 C 0.3120(3) 0.4123(7) 0.7014(7) 0.0724(19) 1.0000 Uiso U
C38 C 0.2970(4) 0.4349(7) 0.6398(7) 0.077(2) 1.0000 Uiso U
C39 C 0.2660(3) 0.4065(7) 0.6102(7) 0.0708(19) 1.0000 Uiso U
C40 C 0.3471(4) 0.4395(7) 0.7297(7) 0.080(2) 1.0000 Uiso U
N41 N 0.05543(17) -0.0163(3) 0.6324(4) 0.0319(15) 1.0000 Uiso .
C42 C 0.0272(3) -0.0442(5) 0.5985(5) 0.046(2) 1.0000 Uiso .
C43 C 0.0106(2) -0.1011(5) 0.6229(5) 0.041(2) 1.0000 Uiso .
C44 C 0.0227(2) -0.1338(4) 0.6836(4) 0.0263(16) 1.0000 Uiso .
C45 C 0.0520(2) -0.1057(4) 0.7186(4) 0.0317(18) 1.0000 Uiso .
C46 C 0.0678(2) -0.0464(4) 0.6912(4) 0.0302(17) 1.0000 Uiso .
C47 C 0.0047(2) -0.1982(4) 0.7089(4) 0.0258(16) 1.0000 Uiso .
N48 N 0.19292(19) 0.1088(4) 0.1813(4) 0.0374(17) 1.0000 Uiso .
C49 C 0.2231(3) 0.1349(6) 0.1534(6) 0.059(3) 1.0000 Uiso .
C50 C 0.2389(3) 0.1104(6) 0.0908(7) 0.064(3) 1.0000 Uiso .
C51 C 0.2235(3) 0.0572(5) 0.0543(5) 0.047(2) 1.0000 Uiso .
C52 C 0.1922(3) 0.0321(6) 0.0825(7) 0.064(3) 1.0000 Uiso .
C53 C 0.1782(3) 0.0570(6) 0.1451(6) 0.055(3) 1.0000 Uiso .
C54 C 0.2415(3) 0.0332(6) -0.0125(7) 0.073(3) 1.0000 Uiso .
H281 H 0.0325 0.5208 0.4447 0.0603 1.0000 Uiso .
H291 H -0.0116 0.6006 0.4065 0.0669 1.0000 Uiso .
H311 H -0.0589 0.4508 0.2856 0.0671 1.0000 Uiso .
H321 H -0.0132 0.3764 0.3208 0.0593 1.0000 Uiso .
H331 H -0.0838 0.5594 0.2814 0.0834 1.0000 Uiso .
H332 H -0.0808 0.6014 0.3569 0.0834 1.0000 Uiso .
H333 H -0.0553 0.6214 0.2889 0.0834 1.0000 Uiso .
H351 H 0.2549 0.2907 0.7250 0.0705 1.0000 Uiso .
H361 H 0.3094 0.3327 0.7702 0.0783 1.0000 Uiso .
H381 H 0.3088 0.4732 0.6137 0.0931 1.0000 Uiso .
H391 H 0.2564 0.4229 0.5630 0.0851 1.0000 Uiso .
H401 H 0.3537 0.4813 0.7025 0.0958 1.0000 Uiso .
H402 H 0.3445 0.4507 0.7821 0.0958 1.0000 Uiso .
H403 H 0.3662 0.4047 0.7235 0.0958 1.0000 Uiso .
H421 H 0.0180 -0.0224 0.5536 0.0557 1.0000 Uiso .
H431 H -0.0106 -0.1192 0.5966 0.0487 1.0000 Uiso .
H451 H 0.0617 -0.1274 0.7631 0.0378 1.0000 Uiso .
H461 H 0.0889 -0.0266 0.7166 0.0363 1.0000 Uiso .
H471 H 0.0211 -0.2371 0.6991 0.0310 1.0000 Uiso .
H472 H -0.0179 -0.2042 0.6810 0.0310 1.0000 Uiso .
H491 H 0.2347 0.1738 0.1786 0.0711 1.0000 Uiso .
H501 H 0.2615 0.1312 0.0724 0.0774 1.0000 Uiso .
H521 H 0.1795 -0.0051 0.0567 0.0772 1.0000 Uiso .
H531 H 0.1560 0.0357 0.1648 0.0662 1.0000 Uiso .
H541 H 0.2603 0.0672 -0.0246 0.0880 1.0000 Uiso .
H542 H 0.2229 0.0326 -0.0513 0.0880 1.0000 Uiso .

loop_
_atom_site_aniso_label
_atom_site_aniso_U_11
_atom_site_aniso_U_22
_atom_site_aniso_U_33
_atom_site_aniso_U_23
_atom_site_aniso_U_13
_atom_site_aniso_U_12
Ga1 0.0362(5) 0.0277(4) 0.0415(5) -0.0001(4) -0.0067(4) 0.0014(4)
Ga2 0.0265(4) 0.0269(4) 0.0296(4) -0.0006(4) -0.0023(4) -0.0024(3)
Ga3 0.0339(5) 0.0249(4) 0.0385(5) 0.0005(4) -0.0089(4) -0.0044(4)
Ga4 0.0275(4) 0.0267(4) 0.0312(5) 0.0040(4) -0.0012(4) -0.0038(3)
Ga5 0.0308(4) 0.0328(5) 0.0320(5) 0.0052(4) -0.0019(4) -0.0086(4)
Ga6 0.0263(4) 0.0252(4) 0.0313(5) 0.0019(4) 0.0005(4) -0.0039(3)
Ga7 0.0290(4) 0.0250(4) 0.0348(5) 0.0021(4) -0.0071(4) -0.0045(4)
Ga8 0.0349(5) 0.0358(5) 0.0407(5) 0.0000(4) 0.0082(4) -0.0058(4)
Ga9 0.0271(4) 0.0291(5) 0.0420(5) 0.0043(4) -0.0022(4) -0.0061(4)
Ga10 0.0387(5) 0.0296(5) 0.0552(6) 0.0057(5) -0.0163(5) -0.0101(4)
S11 0.0294(10) 0.0345(11) 0.0370(11) -0.0021(9) -0.0025(9) 0.0014(8)
S12 0.0342(11) 0.0329(11) 0.0387(12) 0.0068(9) -0.0031(9) -0.0010(9)
S13 0.0416(12) 0.0287(11) 0.0551(14) -0.0037(10) -0.0137(11) 0.0023(9)
S14 0.0316(10) 0.0396(12) 0.0326(11) 0.0060(9) -0.0003(9) -0.0056(9)
S15 0.0237(8) 0.0263(9) 0.0254(10) 0.0013(8) -0.0008(8) -0.0045(7)
S16 0.0397(11) 0.0424(13) 0.0360(12) 0.0025(10) 0.0046(10) -0.0025(10)
S17 0.0303(10) 0.0273(10) 0.0320(10) -0.0013(9) -0.0064(9) -0.0024(8)
S18 0.0291(10) 0.0265(10) 0.0384(11) 0.0050(9) -0.0032(8) -0.0055(8)
S19 0.0474(13) 0.0267(11) 0.0632(16) -0.0006(11) -0.0215(12) -0.0073(9)
S20 0.0418(11) 0.0271(11) 0.0383(12) 0.0022(9) 0.0022(10) -0.0094(9)
S21 0.0370(11) 0.0319(11) 0.0397(12) -0.0037(9) 0.0117(9) -0.0062(9)
S22 0.0376(11) 0.0346(11) 0.0326(11) 0.0059(9) -0.0076(9) -0.0080(9)
S23 0.0270(9) 0.0231(9) 0.0366(11) 0.0036(9) -0.0044(8) -0.0041(8)
S24 0.0324(11) 0.0398(12) 0.0501(14) 0.0002(11) 0.0076(10) -0.0051(9)
S25 0.0398(11) 0.0308(11) 0.0437(12) 0.0008(10) -0.0131(10) -0.0048(9)
S26 0.0330(11) 0.0467(13) 0.0618(16) 0.0064(13) -0.0074(11) -0.0122(10)

loop_
_atom_type_symbol
_atom_type_scat_dispersion_real
_atom_type_scat_dispersion_imag
_atom_type_scat_Cromer_Mann_a1
_atom_type_scat_Cromer_Mann_b1
_atom_type_scat_Cromer_Mann_a2
_atom_type_scat_Cromer_Mann_b2
_atom_type_scat_Cromer_Mann_a3
_atom_type_scat_Cromer_Mann_b3
_atom_type_scat_Cromer_Mann_a4
_atom_type_scat_Cromer_Mann_b4
_atom_type_scat_Cromer_Mann_c
_atom_type_scat_source
C 0.0033 0.0016 2.3100 20.8439 1.0200 10.2075 1.5886 0.5687 0.8650 51.6512 0.2156 'International Tables Vol C 4.2.6.8 and 6.1.1.4'
H 0.0000 0.0000 0.4930 10.5109 0.3229 26.1257 0.1402 3.1424 0.0408 57.7998 0.0030 'International Tables Vol C 4.2.6.8 and 6.1.1.4'
N 0.0061 0.0033 12.2126 0.0057 3.1322 9.8933 2.0125 28.9975 1.1663 0.5826 -11.5290 'International Tables Vol C 4.2.6.8 and 6.1.1.4'
S 0.1246 0.1234 6.9053 1.4679 5.2034 22.2151 1.4379 0.2536 1.5863 56.1720 0.8669 'International Tables Vol C 4.2.6.8 and 6.1.1.4'
Ga 0.2307 1.6083 15.2354 3.0669 6.7006 0.2412 4.3591 10.7805 2.9623 61.4135 1.7189 'International Tables Vol C 4.2.6.8 and 6.1.1.4'

loop_
_geom_angle_atom_site_label_1
_geom_angle_site_symmetry_1
_geom_angle_atom_site_label_2
_geom_angle_atom_site_label_3
_geom_angle_site_symmetry_3
_geom_angle
_geom_angle_publ_flag
S11 . Ga1 S12 . 115.52(9) yes
S11 . Ga1 S13 . 116.16(9) yes
S12 . Ga1 S13 . 117.31(9) yes
S11 . Ga1 N27 . 101.4(2) yes
S12 . Ga1 N27 . 99.3(2) yes
S13 . Ga1 N27 . 102.8(2) yes
S11 . Ga2 S14 . 109.49(9) yes
S11 . Ga2 S15 . 109.69(8) yes
S14 . Ga2 S15 . 108.22(8) yes
S11 . Ga2 S17 . 109.85(8) yes
S14 . Ga2 S17 . 109.66(8) yes
S15 . Ga2 S17 . 109.90(7) yes
S13 . Ga3 S17 . 110.79(9) yes
S13 . Ga3 S18 . 108.73(9) yes
S17 . Ga3 S18 . 110.67(8) yes
S13 . Ga3 S19 . 108.68(9) yes
S17 . Ga3 S19 . 107.87(9) yes
S18 . Ga3 S19 . 110.08(9) yes
S12 . Ga4 S15 . 108.58(8) yes
S12 . Ga4 S16 . 109.09(9) yes
S15 . Ga4 S16 . 109.99(8) yes
S12 . Ga4 S18 . 110.32(8) yes
S15 . Ga4 S18 . 108.85(7) yes
S16 . Ga4 S18 . 109.99(9) yes
S14 . Ga5 S20 . 115.85(9) yes
S14 . Ga5 S22 . 116.15(9) yes
S20 . Ga5 S22 . 116.88(9) yes
S14 . Ga5 N41 . 101.1(2) yes
S20 . Ga5 N41 . 97.6(2) yes
S22 . Ga5 N41 . 104.9(2) yes
S15 . Ga6 S20 . 110.49(8) yes
S15 . Ga6 S21 . 109.97(8) yes
S20 . Ga6 S21 . 108.37(9) yes
S15 . Ga6 S23 . 108.72(7) yes
S20 . Ga6 S23 . 108.90(8) yes
S21 . Ga6 S23 . 110.39(8) yes
S17 . Ga7 S22 . 109.19(8) yes
S17 . Ga7 S23 . 110.44(8) yes
S22 . Ga7 S23 . 109.61(8) yes
S17 . Ga7 S25 . 109.64(8) yes
S22 . Ga7 S25 . 108.44(9) yes
S23 . Ga7 S25 . 109.49(8) yes
S16 . Ga8 S21 . 116.10(9) yes
S16 . Ga8 S24 . 116.16(10) yes
S21 . Ga8 S24 . 115.61(10) yes
S16 . Ga8 N48 . 101.1(2) yes
S21 . Ga8 N48 . 101.8(2) yes
S24 . Ga8 N48 . 102.4(2) yes
S18 . Ga9 S23 . 110.02(8) yes
S18 . Ga9 S24 . 110.84(9) yes
S23 . Ga9 S24 . 109.02(9) yes
S18 . Ga9 S26 . 108.95(9) yes
S23 . Ga9 S26 . 109.16(9) yes
S24 . Ga9 S26 . 108.82(10) yes
S19 . Ga10 S25 . 115.46(10) yes
S19 . Ga10 S26 . 117.53(11) yes
S25 . Ga10 S26 . 115.95(10) yes
S19 . Ga10 N34 . 101.5(3) yes
S25 . Ga10 N34 . 105.0(3) yes
S26 . Ga10 N34 . 97.2(3) yes
Ga1 . S11 Ga2 . 100.74(9) yes
Ga1 . S12 Ga4 . 101.25(9) yes
Ga1 . S13 Ga3 . 100.43(9) yes
Ga5 . S14 Ga2 . 101.47(8) yes
Ga2 . S15 Ga4 . 109.95(8) yes
Ga2 . S15 Ga6 . 110.25(8) yes
Ga4 . S15 Ga6 . 109.66(8) yes
Ga8 . S16 Ga4 . 101.81(10) yes
Ga3 . S17 Ga7 . 108.98(8) yes
Ga3 . S17 Ga2 . 108.07(9) yes
Ga7 . S17 Ga2 . 109.18(8) yes
Ga3 . S18 Ga4 . 109.33(8) yes
Ga3 . S18 Ga9 . 109.70(9) yes
Ga4 . S18 Ga9 . 108.50(9) yes
Ga10 . S19 Ga3 . 101.04(9) yes
Ga5 . S20 Ga6 . 101.17(9) yes
Ga8 . S21 Ga6 . 101.00(9) yes
Ga7 . S22 Ga5 . 100.38(9) yes
Ga6 . S23 Ga9 . 108.86(9) yes
Ga6 . S23 Ga7 . 109.78(8) yes
Ga9 . S23 Ga7 . 109.56(8) yes
Ga8 . S24 Ga9 . 101.27(9) yes
Ga10 . S25 Ga7 . 100.18(9) yes
Ga10 . S26 Ga9 . 101.42(9) yes
Ga1 . N27 C28 . 122.0(6) yes
Ga1 . N27 C32 . 119.5(6) yes
C28 . N27 C32 . 118.3(8) yes
N27 . C28 C29 . 120.4(9) yes
N27 . C28 H281 . 119.832 no
C29 . C28 H281 . 119.750 no
C28 . C29 C30 . 120.9(10) yes
C28 . C29 H291 . 119.474 no
C30 . C29 H291 . 119.576 no
C29 . C30 C31 . 116.8(10) yes
C29 . C30 C33 . 122.7(10) yes
C31 . C30 C33 . 120.5(10) yes
C30 . C31 C32 . 120.2(10) yes
C30 . C31 H311 . 119.839 no
C32 . C31 H311 . 119.938 no
C31 . C32 N27 . 123.2(10) yes
C31 . C32 H321 . 118.559 no
N27 . C32 H321 . 118.271 no
C30 . C33 H331 . 109.614 no
C30 . C33 H332 . 109.576 no
H331 . C33 H332 . 109.338 no
C30 . C33 H333 . 109.642 no
H331 . C33 H333 . 109.264 no
H332 . C33 H333 . 109.392 no
Ga10 . N34 C35 . 124.3(8) yes
Ga10 . N34 C39 . 115.5(8) yes
C35 . N34 C39 . 117.8(10) yes
N34 . C35 C36 . 123.7(11) yes
N34 . C35 H351 . 118.261 no
C36 . C35 H351 . 118.030 no
C35 . C36 C37 . 120.0(12) yes
C35 . C36 H361 . 120.140 no
C37 . C36 H361 . 119.859 no
C36 . C37 C38 . 115.6(13) yes
C36 . C37 C40 . 121.0(12) yes
C38 . C37 C40 . 122.4(13) yes
C37 . C38 C39 . 122.8(13) yes
C37 . C38 H381 . 118.661 no
C39 . C38 H381 . 118.501 no
C38 . C39 N34 . 118.8(12) yes
C38 . C39 H391 . 120.652 no
N34 . C39 H391 . 120.578 no
C37 . C40 H401 . 109.568 no
C37 . C40 H402 . 109.394 no
H401 . C40 H402 . 109.359 no
C37 . C40 H403 . 109.603 no
H401 . C40 H403 . 109.516 no
H402 . C40 H403 . 109.387 no
Ga5 . N41 C42 . 117.4(6) yes
Ga5 . N41 C46 . 124.0(5) yes
C42 . N41 C46 . 118.2(7) yes
N41 . C42 C43 . 122.6(9) yes
N41 . C42 H421 . 118.680 no
C43 . C42 H421 . 118.691 no
C42 . C43 C44 . 120.7(8) yes
C42 . C43 H431 . 119.619 no
C44 . C43 H431 . 119.635 no
C43 . C44 C45 . 117.0(7) yes
C43 . C44 C47 . 120.1(7) yes
C45 . C44 C47 . 122.9(7) yes
C44 . C45 C46 . 119.8(7) yes
C44 . C45 H451 . 120.018 no
C46 . C45 H451 . 120.218 no
C45 . C46 N41 . 121.6(7) yes
C45 . C46 H461 . 119.215 no
N41 . C46 H461 . 119.184 no
C44 . C47 C47 6_556 113.7(5) yes
C44 . C47 H471 . 108.461 no
C47 6_556 C47 H471 . 108.389 no
C44 . C47 H472 . 108.422 no
C47 6_556 C47 H472 . 108.358 no
H471 . C47 H472 . 109.466 no
Ga8 . N48 C49 . 120.9(7) yes
Ga8 . N48 C53 . 122.7(6) yes
C49 . N48 C53 . 116.4(9) yes
N48 . C49 C50 . 123.0(10) yes
N48 . C49 H491 . 118.568 no
C50 . C49 H491 . 118.389 no
C49 . C50 C51 . 119.8(10) yes
C49 . C50 H501 . 120.077 no
C51 . C50 H501 . 120.106 no
C50 . C51 C52 . 116.4(10) yes
C50 . C51 C54 . 117.6(10) yes
C52 . C51 C54 . 125.9(10) yes
C51 . C52 C53 . 121.4(11) yes
C51 . C52 H521 . 119.267 no
C53 . C52 H521 . 119.332 no
C52 . C53 N48 . 122.8(10) yes
C52 . C53 H531 . 118.580 no
N48 . C53 H531 . 118.581 no
C51 . C54 C54 7_555 119.0(7) yes
C51 . C54 H541 . 106.956 no
C54 7_555 C54 H541 . 107.205 no
C51 . C54 H542 . 106.914 no
C54 7_555 C54 H542 . 107.058 no
H541 . C54 H542 . 109.464 no

loop_
_geom_bond_atom_site_label_1
_geom_bond_atom_site_label_2
_geom_bond_site_symmetry_2
_geom_bond_distance
_geom_bond_publ_flag
Ga1 S11 . 2.253(2) yes
Ga1 S12 . 2.248(2) yes
Ga1 S13 . 2.245(2) yes
Ga1 N27 . 2.042(7) yes
Ga2 S11 . 2.238(2) yes
Ga2 S14 . 2.244(2) yes
Ga2 S15 . 2.331(2) yes
Ga2 S17 . 2.322(2) yes
Ga3 S13 . 2.238(2) yes
Ga3 S17 . 2.331(2) yes
Ga3 S18 . 2.333(2) yes
Ga3 S19 . 2.236(2) yes
Ga4 S12 . 2.227(2) yes
Ga4 S15 . 2.329(2) yes
Ga4 S16 . 2.230(2) yes
Ga4 S18 . 2.332(2) yes
Ga5 S14 . 2.255(2) yes
Ga5 S20 . 2.242(2) yes
Ga5 S22 . 2.248(2) yes
Ga5 N41 . 2.034(7) yes
Ga6 S15 . 2.318(2) yes
Ga6 S20 . 2.225(2) yes
Ga6 S21 . 2.241(2) yes
Ga6 S23 . 2.331(2) yes
Ga7 S17 . 2.327(2) yes
Ga7 S22 . 2.249(2) yes
Ga7 S23 . 2.323(2) yes
Ga7 S25 . 2.248(2) yes
Ga8 S16 . 2.240(3) yes
Ga8 S21 . 2.255(2) yes
Ga8 S24 . 2.255(2) yes
Ga8 N48 . 2.026(7) yes
Ga9 S18 . 2.321(2) yes
Ga9 S23 . 2.329(2) yes
Ga9 S24 . 2.241(3) yes
Ga9 S26 . 2.229(2) yes
Ga10 S19 . 2.244(3) yes
Ga10 S25 . 2.251(2) yes
Ga10 S26 . 2.252(3) yes
Ga10 N34 . 2.027(9) yes
N27 C28 . 1.372(12) yes
N27 C32 . 1.323(12) yes
C28 C29 . 1.402(14) yes
C28 H281 . 1.001 no
C29 C30 . 1.375(14) yes
C29 H291 . 1.000 no
C30 C31 . 1.399(13) yes
C30 C33 . 1.497(15) yes
C31 C32 . 1.373(14) yes
C31 H311 . 1.001 no
C32 H321 . 1.001 no
C33 H331 . 1.002 no
C33 H332 . 1.000 no
C33 H333 . 1.001 no
N34 C35 . 1.299(13) yes
N34 C39 . 1.332(14) yes
C35 C36 . 1.387(15) yes
C35 H351 . 1.001 no
C36 C37 . 1.338(16) yes
C36 H361 . 0.999 no
C37 C38 . 1.350(17) yes
C37 C40 . 1.513(18) yes
C38 C39 . 1.404(17) yes
C38 H381 . 1.000 no
C39 H391 . 1.000 no
C40 H401 . 1.000 no
C40 H402 . 1.002 no
C40 H403 . 1.000 no
N41 C42 . 1.349(11) yes
N41 C46 . 1.326(10) yes
C42 C43 . 1.362(13) yes
C42 H421 . 1.000 no
C43 C44 . 1.375(11) yes
C43 H431 . 0.999 no
C44 C45 . 1.388(11) yes
C44 C47 . 1.517(10) yes
C45 C46 . 1.409(11) yes
C45 H451 . 1.000 no
C46 H461 . 1.000 no
C47 C47 6_556 1.565(15) yes
C47 H471 . 1.000 no
C47 H472 . 1.000 no
N48 C49 . 1.346(12) yes
N48 C53 . 1.342(12) yes
C49 C50 . 1.392(15) yes
C49 H491 . 0.999 no
C50 C51 . 1.378(15) yes
C50 H501 . 0.999 no
C51 C52 . 1.375(14) yes
C51 C54 . 1.488(15) yes
C52 C53 . 1.366(15) yes
C52 H521 . 1.000 no
C53 H531 . 1.001 no
C54 C54 7_555 1.46(2) yes
C54 H541 . 0.999 no
C54 H542 . 1.001 no
